data_7100406
loop_
_publ_author_name
'Deevi Basavaiah'
'Jamjanam Srivardhana Rao'
'Anumolu Jaganmohan Rao'
'Raju J. Reddy'

_publ_section_title
;
TiCl4 Catalyzed Tandem Construction of C-C and C-O
Bonds: a Simple and One-Pot Atom-Economical Stereoselective Synthesis of
Spiro-Oxindoles
;
_journal_name_full 'Chemical Communications'
_journal_paper_doi 10.1039/b500224a
_journal_year 2005
_chemical_formula_moiety 'C16 H17 N O4'
_chemical_formula_sum 'C16 H17 N O4'
_chemical_formula_weight 287.31
_chemical_melting_point 437.1(10)
_chemical_name_common
;
(1S,5S,7(3')S/1R,5R,7(3')R)-(1-Acetyl-5-methyl-6,8-
dioxabicyclo(3.2.1)octane)-7-spiro-3'-(indolin-2'-one)
;
_space_group_IT_number 2
_symmetry_cell_setting triclinic
_symmetry_space_group_name_Hall '-P 1'
_symmetry_space_group_name_H-M 'P -1'
_cell_angle_alpha 77.46(6)
_cell_angle_beta 83.05(10)
_cell_angle_gamma 74.89(10)
_cell_formula_units_Z 2
_cell_length_a 7.508(17)
_cell_length_b 8.223(7)
_cell_length_c 12.453(8)
_cell_measurement_temperature 298
_cell_volume 722.8(18)
_diffrn_ambient_temperature 298
_exptl_crystal_density_diffrn 1.320
_cod_depositor_comments
;
The following automatic conversions were performed:

'_chemical_melting_point' value '163-165 degree centigrade' was
changed to '437.1(10)' - it was converted from degrees Celsius(C) to
Kelvins(K), the average value was taken and precision was estimated.

Automatic conversion script
Id: cif_fix_values 1646 2011-03-28 12:23:43Z adriana 
;
_cod_database_code 7100406

loop_
_symmetry_equiv_pos_as_xyz
'x, y, z'
'-x, -y, -z'

loop_
_atom_site_label
_atom_site_type_symbol
_atom_site_fract_x
_atom_site_fract_y
_atom_site_fract_z
_atom_site_U_iso_or_equiv
_atom_site_adp_type
_atom_site_occupancy
_atom_site_symmetry_multiplicity
_atom_site_calc_flag
_atom_site_refinement_flags
_atom_site_disorder_assembly
_atom_site_disorder_group
O1 O 0.4370(2) 0.1961(2) 0.89186(14) 0.0607(5) Uani 1 1 d . . .
O2 O 0.0659(2) 0.34280(18) 0.79832(11) 0.0444(4) Uani 1 1 d . . .
O3 O 0.09140(19) 0.30697(18) 0.62043(11) 0.0429(4) Uani 1 1 d . . .
O4 O 0.4552(3) -0.0704(2) 0.66521(17) 0.0717(6) Uani 1 1 d . . .
N1 N 0.3233(3) -0.0448(2) 0.93052(16) 0.0514(5) Uani 1 1 d . . .
H1 H 0.404(5) -0.101(5) 0.987(3) 0.104(12) Uiso 1 1 d . . .
C1 C 0.1718(3) -0.0932(3) 0.90330(17) 0.0468(5) Uani 1 1 d . . .
C2 C 0.1112(4) -0.2394(3) 0.9481(2) 0.0582(6) Uani 1 1 d . . .
H2 H 0.1762 -0.3255 1.0007 0.070 Uiso 1 1 calc R . .
C3 C -0.0500(4) -0.2531(3) 0.9116(2) 0.0619(7) Uani 1 1 d . . .
H3 H -0.0942 -0.3504 0.9406 0.074 Uiso 1 1 calc R . .
C4 C -0.1477(3) -0.1253(3) 0.8330(2) 0.0572(6) Uani 1 1 d . . .
H4 H -0.2564 -0.1373 0.8103 0.069 Uiso 1 1 calc R . .
C5 C -0.0832(3) 0.0206(3) 0.78804(19) 0.0487(5) Uani 1 1 d . . .
H5 H -0.1480 0.1067 0.7353 0.058 Uiso 1 1 calc R . .
C6 C 0.0775(3) 0.0357(3) 0.82260(16) 0.0425(5) Uani 1 1 d . . .
C7 C 0.1799(3) 0.1763(3) 0.79208(16) 0.0416(5) Uani 1 1 d . . .
C8 C 0.3304(3) 0.1160(3) 0.87685(17) 0.0469(5) Uani 1 1 d . . .
C9 C 0.2568(3) 0.2024(3) 0.66902(17) 0.0426(5) Uani 1 1 d . . .
C10 C 0.4068(3) 0.3032(3) 0.6411(2) 0.0520(5) Uani 1 1 d . . .
H10A H 0.4391 0.3190 0.5623 0.062 Uiso 1 1 calc R . .
H10B H 0.5165 0.2366 0.6783 0.062 Uiso 1 1 calc R . .
C11 C 0.3465(3) 0.4793(3) 0.6745(2) 0.0556(6) Uani 1 1 d . . .
H11A H 0.3640 0.4655 0.7521 0.067 Uiso 1 1 calc R . .
H11B H 0.4240 0.5523 0.6330 0.067 Uiso 1 1 calc R . .
C12 C 0.1449(3) 0.5659(3) 0.6537(2) 0.0515(5) Uani 1 1 d . . .
H12A H 0.1005 0.6564 0.6961 0.062 Uiso 1 1 calc R . .
H12B H 0.1342 0.6174 0.5762 0.062 Uiso 1 1 calc R . .
C13 C 0.0287(3) 0.4355(3) 0.68678(16) 0.0441(5) Uani 1 1 d . . .
C14 C -0.1746(3) 0.5093(3) 0.6783(2) 0.0583(6) Uani 1 1 d . . .
H14A H -0.1983 0.5654 0.6036 0.087 Uiso 1 1 calc R . .
H14B H -0.2177 0.5910 0.7260 0.087 Uiso 1 1 calc R . .
H14C H -0.2382 0.4188 0.7000 0.087 Uiso 1 1 calc R . .
C15 C 0.3203(3) 0.0345(3) 0.62716(18) 0.0495(5) Uani 1 1 d . . .
C16 C 0.2191(4) 0.0074(3) 0.5397(2) 0.0634(7) Uani 1 1 d . . .
H16A H 0.2714 -0.1054 0.5242 0.095 Uiso 1 1 calc R . .
H16B H 0.2296 0.0917 0.4740 0.095 Uiso 1 1 calc R . .
H16C H 0.0911 0.0185 0.5643 0.095 Uiso 1 1 calc R . .

loop_
_atom_site_aniso_label
_atom_site_aniso_U_11
_atom_site_aniso_U_22
_atom_site_aniso_U_33
_atom_site_aniso_U_23
_atom_site_aniso_U_13
_atom_site_aniso_U_12
O1 0.0648(10) 0.0594(10) 0.0579(10) 0.0087(8) -0.0300(8) -0.0197(8)
O2 0.0496(8) 0.0418(8) 0.0367(7) -0.0032(6) -0.0082(6) -0.0030(6)
O3 0.0435(8) 0.0431(8) 0.0367(7) -0.0015(6) -0.0115(6) -0.0021(6)
O4 0.0639(11) 0.0587(11) 0.0775(13) -0.0089(9) -0.0131(9) 0.0117(9)
N1 0.0596(11) 0.0464(10) 0.0439(10) 0.0040(8) -0.0211(8) -0.0077(8)
C1 0.0575(12) 0.0434(11) 0.0366(10) -0.0039(8) -0.0080(9) -0.0080(9)
C2 0.0762(16) 0.0432(12) 0.0494(13) 0.0012(9) -0.0075(11) -0.0110(11)
C3 0.0765(17) 0.0505(13) 0.0591(14) -0.0063(11) 0.0019(12) -0.0226(12)
C4 0.0553(13) 0.0570(14) 0.0624(15) -0.0176(11) 0.0004(11) -0.0160(11)
C5 0.0455(11) 0.0492(12) 0.0498(12) -0.0074(9) -0.0064(9) -0.0090(9)
C6 0.0459(11) 0.0436(10) 0.0348(9) -0.0049(8) -0.0061(8) -0.0058(8)
C7 0.0414(10) 0.0417(10) 0.0376(10) -0.0012(8) -0.0106(8) -0.0043(8)
C8 0.0496(11) 0.0502(11) 0.0375(10) 0.0023(8) -0.0146(8) -0.0096(9)
C9 0.0377(10) 0.0446(10) 0.0399(10) -0.0009(8) -0.0106(8) -0.0024(8)
C10 0.0430(11) 0.0555(13) 0.0511(12) 0.0008(10) -0.0068(9) -0.0083(9)
C11 0.0558(13) 0.0524(13) 0.0581(14) 0.0022(10) -0.0120(10) -0.0189(11)
C12 0.0593(13) 0.0423(11) 0.0485(12) -0.0007(9) -0.0093(10) -0.0086(10)
C13 0.0484(11) 0.0417(10) 0.0369(10) -0.0016(8) -0.0110(8) -0.0028(8)
C14 0.0493(12) 0.0525(13) 0.0648(15) -0.0052(11) -0.0144(11) 0.0016(10)
C15 0.0468(11) 0.0479(12) 0.0471(12) -0.0041(9) -0.0004(9) -0.0050(9)
C16 0.0712(16) 0.0588(14) 0.0594(15) -0.0186(12) -0.0051(12) -0.0082(12)

loop_
_geom_bond_atom_site_label_1
_geom_bond_atom_site_label_2
_geom_bond_distance
_geom_bond_site_symmetry_2
_geom_bond_publ_flag
O1 C8 1.214(3) . ?
O2 C7 1.426(3) . ?
O2 C13 1.453(3) . ?
O3 C13 1.431(3) . ?
O3 C9 1.431(3) . ?
O4 C15 1.216(3) . ?
N1 C8 1.357(3) . ?
N1 C1 1.398(4) . ?
N1 H1 0.95(4) . ?
C1 C2 1.377(4) . ?
C1 C6 1.397(3) . ?
C2 C3 1.382(5) . ?
C2 H2 0.9300 . ?
C3 C4 1.388(4) . ?
C3 H3 0.9300 . ?
C4 C5 1.390(4) . ?
C4 H4 0.9300 . ?
C5 C6 1.373(4) . ?
C5 H5 0.9300 . ?
C6 C7 1.508(3) . ?
C7 C8 1.551(4) . ?
C7 C9 1.561(3) . ?
C9 C15 1.521(3) . ?
C9 C10 1.530(4) . ?
C10 C11 1.533(4) . ?
C10 H10A 0.9700 . ?
C10 H10B 0.9700 . ?
C11 C12 1.522(5) . ?
C11 H11A 0.9700 . ?
C11 H11B 0.9700 . ?
C12 C13 1.514(4) . ?
C12 H12A 0.9700 . ?
C12 H12B 0.9700 . ?
C13 C14 1.495(4) . ?
C14 H14A 0.9600 . ?
C14 H14B 0.9600 . ?
C14 H14C 0.9600 . ?
C15 C16 1.485(4) . ?
C16 H16A 0.9600 . ?
C16 H16B 0.9600 . ?
C16 H16C 0.9600 . ?
